data_7111817
loop_
_publ_author_name
'Nikolaos Karakostas'
'Irene M. Mavridis'
'Kostas Seintis'
'Mihalis Fakis'
'Eftychia N. Koini'
'Ioannis D. Petsalakis'
'George Pistolis'

_publ_section_title
;
 Highly efficient and unidirectional energy transfer within a tightly
 self-assembled host-guest multichromophoric array
;
_journal_name_full Chem.Commun.
_journal_page_first 1362
_journal_paper_doi 10.1039/c3cc48076c
_journal_volume 50
_journal_year 2014
_chemical_formula_moiety 'C134 H118 B2 N6 P4 Pt2 S2, C8 H3 S2 O6, 2.5(C3 H6 N O)'
_chemical_formula_sum 'C299 H277 B4 N17 O17 P8 Pt4 S4'
_chemical_formula_weight 2789.99
_chemical_name_systematic
;
 ?
;
_space_group_IT_number 56
_symmetry_cell_setting orthorhombic
_symmetry_space_group_name_Hall '-P 2ab 2ac'
_symmetry_space_group_name_H-M 'P c c n'
_atom_sites_solution_hydrogens geom
_atom_sites_solution_primary direct
_atom_sites_solution_secondary difmap
_audit_creation_method SHELXL-97
_cell_angle_alpha 90.00
_cell_angle_beta 90.00
_cell_angle_gamma 90.00
_cell_formula_units_Z 8
_cell_length_a 26.739(3)
_cell_length_b 47.581(3)
_cell_length_c 26.660(3)
_cell_measurement_temperature 100(2)
_cell_volume 33919(6)
_computing_structure_refinement 'SHELXL-97 (Sheldrick, 1997)'
_diffrn_ambient_temperature 100(2)
_diffrn_measured_fraction_theta_full 0.838
_diffrn_measured_fraction_theta_max 0.838
_diffrn_measurement_device_type 'CCD camera'
_diffrn_measurement_method rotation
_diffrn_radiation_source 'Swiss Light Source'
_diffrn_radiation_type synchrotron
_diffrn_radiation_wavelength 1.00000
_diffrn_reflns_av_R_equivalents 0.0437
_diffrn_reflns_av_sigmaI/netI 0.0222
_diffrn_reflns_limit_h_max 22
_diffrn_reflns_limit_h_min -22
_diffrn_reflns_limit_k_max 44
_diffrn_reflns_limit_k_min -44
_diffrn_reflns_limit_l_max 22
_diffrn_reflns_limit_l_min -20
_diffrn_reflns_number 146734
_diffrn_reflns_theta_full 28.85
_diffrn_reflns_theta_max 28.85
_diffrn_reflns_theta_min 1.20
_diffrn_standards_number none
_exptl_absorpt_coefficient_mu 4.008
_exptl_crystal_density_diffrn 1.093
_exptl_crystal_density_meas ?
_exptl_crystal_density_method 'not measured'
_exptl_crystal_F_000 11368
_exptl_crystal_size_max 0.3
_exptl_crystal_size_mid 0.2
_exptl_crystal_size_min 0.1
_refine_diff_density_max 1.036
_refine_diff_density_min -2.283
_refine_diff_density_rms 0.156
_refine_ls_extinction_method none
_refine_ls_goodness_of_fit_ref 1.955
_refine_ls_hydrogen_treatment mixed
_refine_ls_matrix_type fullcycle
_refine_ls_number_parameters 1564
_refine_ls_number_reflns 13392
_refine_ls_number_restraints 221
_refine_ls_restrained_S_all 1.949
_refine_ls_R_factor_all 0.1335
_refine_ls_R_factor_gt 0.1285
_refine_ls_shift/su_max 0.044
_refine_ls_shift/su_mean 0.010
_refine_ls_structure_factor_coef Fsqd
_refine_ls_weighting_details 'calc w=1/[\s^2^(Fo^2^)+(0.2150P)^2^+0.0000P] where P=(Fo^2^+2Fc^2^)/3'
_refine_ls_weighting_scheme calc
_refine_ls_wR_factor_gt 0.4147
_refine_ls_wR_factor_ref 0.4193
_reflns_number_gt 11750
_reflns_number_total 13392
_reflns_threshold_expression >2sigma(I)
_cod_data_source_file c3cc48076c.txt
_cod_data_source_block shelxl
_cod_depositor_comments
;
The following automatic conversions were performed:

'_exptl_crystal_density_meas' value 'not measured' was changed to '?'
- the value is perceived as not measured.

Automatic conversion script
Id: cif_fix_values 3008 2015-01-20 13:52:24Z robertas 

The following automatic conversions were performed:

'_symmetry_cell_setting' tag value 'orthorombic' was replaced with
'orthorhombic' value as specified in the replacement file
'/home/robertas/cod-tools/perl-scripts/inputs/replacement_values.lst'.

Automatic conversion script
Id: cif_fix_values 3143 2015-03-26 13:38:13Z robertas 
;
_cod_original_cell_volume 33919(58)
_cod_database_code 7111817

loop_
_symmetry_equiv_pos_as_xyz
'x, y, z'
'-x+1/2, -y+1/2, z'
'-x, y+1/2, -z+1/2'
'x+1/2, -y, -z+1/2'
'-x, -y, -z'
'x-1/2, y-1/2, -z'
'x, -y-1/2, z-1/2'
'-x-1/2, y, z-1/2'

loop_
_atom_site_label
_atom_site_type_symbol
_atom_site_fract_x
_atom_site_fract_y
_atom_site_fract_z
_atom_site_U_iso_or_equiv
_atom_site_adp_type
_atom_site_occupancy
_atom_site_symmetry_multiplicity
_atom_site_calc_flag
_atom_site_refinement_flags
Pt1 Pt 0.57297(4) 0.150835(14) 0.26471(3) 0.1291(6) Uani 1 1 d .
Pt2 Pt 0.50274(3) 0.173003(15) -0.15654(3) 0.1212(6) Uani 1 1 d .
C1 C 0.5702(7) 0.1904(4) 0.2370(5) 0.150(8) Uani 1 1 d D
C2 C 0.5724(7) 0.1939(4) 0.1844(6) 0.190(11) Uani 1 1 d D
H2 H 0.5755 0.1775 0.1642 0.227 Uiso 1 1 calc R
C3 C 0.5702(8) 0.2200(3) 0.1604(6) 0.156(8) Uani 1 1 d D
H3 H 0.5729 0.2214 0.1249 0.187 Uiso 1 1 calc R
C4 C 0.5637(7) 0.2441(4) 0.1902(5) 0.140(7) Uani 1 1 d D
C5 C 0.5639(8) 0.2422(3) 0.2421(6) 0.145(7) Uani 1 1 d D
H5 H 0.5628 0.2587 0.2620 0.174 Uiso 1 1 calc R
C6 C 0.5656(7) 0.2158(3) 0.2650(8) 0.161(8) Uani 1 1 d D
H6 H 0.5636 0.2147 0.3005 0.194 Uiso 1 1 calc R
C7 C 0.5562(8) 0.2688(4) 0.1646(6) 0.140(7) Uani 1 1 d .
C8 C 0.5492(8) 0.2885(5) 0.1333(7) 0.152(7) Uani 1 1 d .
B1 B 0.5318(10) 0.3083(5) 0.0830(8) 0.146(8) Uani 1 1 d D
C9 C 0.5304(8) 0.2861(3) 0.0416(6) 0.122(6) Uani 1 1 d .
C10 C 0.5311(7) 0.2698(4) 0.0064(9) 0.144(8) Uani 1 1 d .
C11 C 0.5267(6) 0.2464(3) -0.0328(5) 0.114(4) Uani 1 1 d D
C12 C 0.5290(5) 0.2521(3) -0.0838(5) 0.123(5) Uani 1 1 d D
H12 H 0.5346 0.2708 -0.0951 0.148 Uiso 1 1 calc R
C13 C 0.5233(6) 0.2308(3) -0.1178(5) 0.111(4) Uani 1 1 d D
H13 H 0.5250 0.2355 -0.1523 0.133 Uiso 1 1 calc R
C14 C 0.5153(6) 0.2028(3) -0.1060(5) 0.103(4) Uani 1 1 d D
C15 C 0.5146(7) 0.1986(3) -0.0539(5) 0.126(5) Uani 1 1 d D
H15 H 0.5101 0.1798 -0.0427 0.151 Uiso 1 1 calc R
C16 C 0.5197(7) 0.2189(3) -0.0174(5) 0.129(5) Uani 1 1 d D
H16 H 0.5186 0.2142 0.0172 0.154 Uiso 1 1 calc R
N1 N 0.4849(6) 0.1387(3) -0.2083(5) 0.133(4) Uani 1 1 d D
C17 C 0.4948(6) 0.1131(3) -0.1927(7) 0.140(7) Uani 1 1 d D
H17 H 0.5067 0.1100 -0.1595 0.168 Uiso 1 1 calc R
C18 C 0.4877(7) 0.0906(4) -0.2251(6) 0.155(8) Uani 1 1 d D
H18 H 0.4949 0.0721 -0.2143 0.186 Uiso 1 1 calc R
C19 C 0.4697(7) 0.0953(3) -0.2740(6) 0.132(6) Uani 1 1 d D
C20 C 0.4620(8) 0.1230(4) -0.2873(6) 0.155(7) Uani 1 1 d D
H20 H 0.4524 0.1274 -0.3208 0.186 Uiso 1 1 calc R
C21 C 0.4681(8) 0.1448(4) -0.2527(7) 0.143(7) Uani 1 1 d D
H21 H 0.4600 0.1636 -0.2614 0.171 Uiso 1 1 calc R
C22 C 0.4640(9) 0.0703(4) -0.3078(8) 0.159(8) Uani 1 1 d .
C23 C 0.4622(9) 0.0525(4) -0.3344(8) 0.154(7) Uani 1 1 d .
B2 B 0.4620(13) 0.0274(7) -0.3781(14) 0.200(14) Uani 1 1 d D
N2 N 0.5762(5) 0.1083(3) 0.2919(7) 0.138(5) Uani 1 1 d D
C24 C 0.5797(6) 0.1015(3) 0.3410(6) 0.139(7) Uani 1 1 d D
H24 H 0.5829 0.1158 0.3656 0.167 Uiso 1 1 calc R
C25 C 0.5786(7) 0.0730(3) 0.3552(6) 0.146(7) Uani 1 1 d D
H25 H 0.5834 0.0682 0.3894 0.175 Uiso 1 1 calc R
C26 C 0.5709(7) 0.0525(4) 0.3214(7) 0.142(6) Uani 1 1 d D
C27 C 0.5693(7) 0.0609(4) 0.2715(8) 0.147(7) Uani 1 1 d D
H27 H 0.5652 0.0468 0.2464 0.176 Uiso 1 1 calc R
C28 C 0.5733(7) 0.0886(3) 0.2563(7) 0.135(7) Uani 1 1 d D
H28 H 0.5739 0.0935 0.2218 0.163 Uiso 1 1 calc R
C29 C 0.5618(10) 0.0233(5) 0.3386(6) 0.172(9) Uani 1 1 d .
C30 C 0.5517(11) -0.0004(4) 0.3541(6) 0.181(11) Uani 1 1 d .
N3 N 0.4811(10) 0.3198(4) 0.0891(5) 0.137(5) Uani 1 1 d D
N4 N 0.5694(10) 0.3306(3) 0.0759(6) 0.140(6) Uani 1 1 d D
C31 C 0.4384(15) 0.3058(6) 0.1002(8) 0.161(8) Uani 1 1 d D
C32 C 0.3988(14) 0.3258(8) 0.1063(10) 0.203(12) Uani 1 1 d D
C33 C 0.4162(16) 0.3518(6) 0.0906(8) 0.177(11) Uani 1 1 d D
C34 C 0.4668(15) 0.3481(5) 0.0827(6) 0.157(9) Uani 1 1 d D
C35 C 0.5027(15) 0.3709(8) 0.0695(10) 0.25(2) Uani 1 1 d D
C36 C 0.5533(15) 0.3579(6) 0.0663(10) 0.187(11) Uani 1 1 d D
C37 C 0.5968(14) 0.3728(8) 0.057(2) 0.31(2) Uiso 1 1 d D
C38 C 0.6365(13) 0.3535(7) 0.0544(11) 0.226(18) Uani 1 1 d D
C39 C 0.6167(15) 0.3273(6) 0.0675(8) 0.167(9) Uani 1 1 d D
C40 C 0.4340(10) 0.2751(6) 0.1053(8) 0.189(9) Uani 1 1 d .
H40A H 0.4643 0.2676 0.1211 0.227 Uiso 1 1 calc R
H40B H 0.4298 0.2666 0.0721 0.227 Uiso 1 1 calc R
H40C H 0.4049 0.2706 0.1262 0.227 Uiso 1 1 calc R
C41 C 0.3474(19) 0.3243(6) 0.1242(16) 0.249(18) Uani 1 1 d .
H41A H 0.3307 0.3421 0.1149 0.299 Uiso 1 1 calc R
H41B H 0.3303 0.3091 0.1055 0.299 Uiso 1 1 calc R
C42 C 0.3392(15) 0.3199(11) 0.1738(10) 0.35(3) Uani 1 1 d .
H42A H 0.3389 0.2997 0.1807 0.417 Uiso 1 1 calc R
H42B H 0.3069 0.3281 0.1834 0.417 Uiso 1 1 calc R
H42C H 0.3659 0.3288 0.1933 0.417 Uiso 1 1 calc R
C43 C 0.3917(12) 0.3817(5) 0.0908(11) 0.220(12) Uani 1 1 d .
H43A H 0.4140 0.3951 0.0741 0.264 Uiso 1 1 calc R
H43B H 0.3861 0.3877 0.1255 0.264 Uiso 1 1 calc R
H43C H 0.3596 0.3810 0.0731 0.264 Uiso 1 1 calc R
C44 C 0.505(3) 0.4012(6) 0.0636(19) 0.46(5) Uani 1 1 d .
H44A H 0.5371 0.4081 0.0750 0.556 Uiso 1 1 calc R
H44B H 0.4780 0.4098 0.0836 0.556 Uiso 1 1 calc R
H44C H 0.4999 0.4060 0.0282 0.556 Uiso 1 1 calc R
C45 C 0.6155(19) 0.4033(9) 0.049(2) 0.39(3) Uiso 1 1 d D
H45A H 0.6024 0.4107 0.0178 0.464 Uiso 1 1 calc R
H45B H 0.6522 0.4034 0.0484 0.464 Uiso 1 1 calc R
H45C H 0.6039 0.4150 0.0774 0.464 Uiso 1 1 calc R
C46 C 0.670(3) 0.3624(7) 0.045(3) 0.59(9) Uani 1 1 d .
H46A H 0.6590 0.3801 0.0287 0.703 Uiso 1 1 calc R
H46B H 0.6804 0.3502 0.0165 0.703 Uiso 1 1 calc R
C47 C 0.709(3) 0.3692(18) 0.060(3) 0.47(4) Uiso 1 1 d .
H47A H 0.7103 0.3897 0.0614 0.561 Uiso 1 1 calc R
H47B H 0.7350 0.3620 0.0381 0.561 Uiso 1 1 calc R
H47C H 0.7130 0.3615 0.0940 0.561 Uiso 1 1 calc R
C48 C 0.6472(9) 0.3018(5) 0.0744(6) 0.158(7) Uani 1 1 d .
H48A H 0.6350 0.2914 0.1036 0.190 Uiso 1 1 calc R
H48B H 0.6822 0.3071 0.0797 0.190 Uiso 1 1 calc R
H48C H 0.6446 0.2900 0.0444 0.190 Uiso 1 1 calc R
N5 N 0.5106(16) 0.0272(4) -0.4039(7) 0.202(13) Uani 1 1 d D
N6 N 0.4259(15) 0.0367(4) -0.4238(12) 0.211(12) Uani 1 1 d .
C49 C 0.5563(15) 0.0218(7) -0.3847(13) 0.26(3) Uani 1 1 d D
C50 C 0.593(2) 0.0204(5) -0.421(2) 0.40(5) Uani 1 1 d D
H50 H 0.6281 0.0217 -0.4148 0.484 Uiso 1 1 calc R
C51 C 0.573(2) 0.017(2) -0.4695(17) 0.71(12) Uiso 1 1 d D
C52 C 0.528(2) 0.0299(6) -0.4580(11) 0.35(5) Uani 1 1 d D
C53 C 0.4864(14) 0.0375(5) -0.4876(14) 0.24(2) Uani 1 1 d D
C54 C 0.4368(14) 0.0400(4) -0.4716(10) 0.198(16) Uani 1 1 d D
C55 C 0.3925(15) 0.0500(9) -0.4925(10) 0.34(3) Uani 1 1 d D
C56 C 0.3542(13) 0.0477(6) -0.4574(13) 0.232(15) Uani 1 1 d D
H56 H 0.3198 0.0510 -0.4642 0.278 Uiso 1 1 calc R
C57 C 0.374(2) 0.0397(6) -0.4101(12) 0.216(16) Uani 1 1 d D
C58 C 0.5623(15) 0.0198(6) -0.3287(15) 0.252(16) Uani 1 1 d .
H58A H 0.5417 0.0342 -0.3125 0.302 Uiso 1 1 calc R
H58B H 0.5975 0.0227 -0.3198 0.302 Uiso 1 1 calc R
H58C H 0.5516 0.0011 -0.3174 0.302 Uiso 1 1 calc R
C59 C 0.5859(17) 0.0271(4) -0.5222(10) 0.30(2) Uani 1 1 d D
H59A H 0.5614 0.0198 -0.5462 0.363 Uiso 1 1 calc R
H59B H 0.6194 0.0205 -0.5314 0.363 Uiso 1 1 calc R
H59C H 0.5853 0.0477 -0.5230 0.363 Uiso 1 1 calc R
C60 C 0.4862(15) 0.0431(6) -0.5442(13) 0.258(17) Uani 1 1 d D
H60A H 0.4600 0.0568 -0.5522 0.310 Uiso 1 1 calc R
H60B H 0.4796 0.0256 -0.5622 0.310 Uiso 1 1 calc R
H60C H 0.5187 0.0506 -0.5544 0.310 Uiso 1 1 calc R
C61 C 0.365(3) 0.0572(8) -0.5426(18) 0.54(7) Uani 1 1 d D
H61A H 0.3901 0.0586 -0.5697 0.654 Uiso 1 1 calc R
H61B H 0.3478 0.0751 -0.5392 0.654 Uiso 1 1 calc R
H61C H 0.3414 0.0423 -0.5506 0.654 Uiso 1 1 calc R
C62 C 0.3468(16) 0.0413(6) -0.3622(16) 0.253(15) Uani 1 1 d .
H62A H 0.3377 0.0223 -0.3514 0.304 Uiso 1 1 calc R
H62B H 0.3165 0.0526 -0.3664 0.304 Uiso 1 1 calc R
H62C H 0.3684 0.0500 -0.3369 0.304 Uiso 1 1 calc R
P1 P 0.4883(3) 0.14706(10) 0.2476(2) 0.1406(19) Uani 1 1 d .
P2 P 0.6578(2) 0.15643(9) 0.2815(2) 0.1391(17) Uani 1 1 d .
C63 C 0.4461(10) 0.1660(3) 0.2844(6) 0.159(8) Uani 1 1 d D
C64 C 0.4638(8) 0.1849(4) 0.3219(5) 0.149(7) Uani 1 1 d D
H64 H 0.5028 0.1858 0.3258 0.179 Uiso 1 1 calc R
C65 C 0.4371(10) 0.2023(5) 0.3540(8) 0.181(11) Uani 1 1 d D
H65 H 0.4536 0.2160 0.3801 0.218 Uiso 1 1 calc R
C66 C 0.3862(11) 0.1993(4) 0.3474(9) 0.187(11) Uani 1 1 d D
H66 H 0.3620 0.2106 0.3710 0.225 Uiso 1 1 calc R
C67 C 0.3657(9) 0.1819(6) 0.3103(10) 0.184(9) Uani 1 1 d D
H67 H 0.3266 0.1810 0.3071 0.221 Uiso 1 1 calc R
C68 C 0.3945(10) 0.1653(5) 0.2770(8) 0.163(8) Uani 1 1 d D
H68 H 0.3780 0.1532 0.2485 0.195 Uiso 1 1 calc R
C69 C 0.4744(9) 0.1566(5) 0.1836(9) 0.185(10) Uani 1 1 d D
C70 C 0.4466(8) 0.1810(5) 0.1732(7) 0.173(9) Uani 1 1 d D
H70 H 0.4317 0.1920 0.2038 0.208 Uiso 1 1 calc R
C71 C 0.4371(11) 0.1918(7) 0.1244(10) 0.235(16) Uani 1 1 d D
H71 H 0.4165 0.2103 0.1183 0.282 Uiso 1 1 calc R
C72 C 0.4573(12) 0.1759(5) 0.0855(15) 0.27(2) Uani 1 1 d D
H72 H 0.4512 0.1820 0.0481 0.329 Uiso 1 1 calc R
C73 C 0.4857(11) 0.1519(6) 0.0963(7) 0.43(5) Uani 1 1 d D
H73 H 0.5022 0.1416 0.0656 0.518 Uiso 1 1 calc R
C74 C 0.4944(11) 0.1400(5) 0.1444(8) 0.219(15) Uani 1 1 d D
H74 H 0.5135 0.1210 0.1502 0.263 Uiso 1 1 calc R
C75 C 0.4613(8) 0.1103(3) 0.2588(9) 0.154(7) Uani 1 1 d D
C76 C 0.4476(9) 0.0936(4) 0.2179(9) 0.208(12) Uani 1 1 d D
H76 H 0.4522 0.1038 0.1832 0.250 Uiso 1 1 calc R
C77 C 0.4289(13) 0.0661(5) 0.2132(14) 0.30(3) Uani 1 1 d D
H77 H 0.4182 0.0547 0.1812 0.364 Uiso 1 1 calc R
C78 C 0.4290(11) 0.0584(6) 0.2641(13) 0.31(3) Uani 1 1 d D
H78 H 0.4197 0.0372 0.2701 0.377 Uiso 1 1 calc R
C79 C 0.4391(10) 0.0733(5) 0.3092(11) 0.27(2) Uani 1 1 d D
H79 H 0.4322 0.0640 0.3443 0.326 Uiso 1 1 calc R
C80 C 0.4587(8) 0.1010(4) 0.3056(9) 0.151(7) Uani 1 1 d D
H80 H 0.4700 0.1129 0.3368 0.181 Uiso 1 1 calc R
C81 C 0.6957(7) 0.1741(5) 0.2391(7) 0.172(9) Uani 1 1 d D
C82 C 0.7407(8) 0.1643(4) 0.2167(8) 0.231(14) Uani 1 1 d D
H82 H 0.7524 0.1437 0.2251 0.277 Uiso 1 1 calc R
C83 C 0.7707(9) 0.1804(4) 0.1837(8) 0.192(11) Uani 1 1 d D
H83 H 0.8039 0.1717 0.1693 0.230 Uiso 1 1 calc R
C84 C 0.7571(11) 0.2072(5) 0.1702(11) 0.214(12) Uani 1 1 d D
H84 H 0.7791 0.2189 0.1451 0.257 Uiso 1 1 calc R
C85 C 0.7136(12) 0.2184(5) 0.1906(9) 0.27(2) Uani 1 1 d D
H85 H 0.7018 0.2388 0.1812 0.318 Uiso 1 1 calc R
C86 C 0.6860(10) 0.2019(4) 0.2241(9) 0.184(9) Uani 1 1 d D
H86 H 0.6543 0.2114 0.2399 0.221 Uiso 1 1 calc R
C87 C 0.6671(9) 0.1731(3) 0.3412(8) 0.145(7) Uani 1 1 d D
C88 C 0.6265(7) 0.1755(3) 0.3745(6) 0.118(5) Uani 1 1 d D
H88 H 0.5909 0.1683 0.3638 0.142 Uiso 1 1 calc R
C89 C 0.6339(10) 0.1875(4) 0.4225(8) 0.183(9) Uani 1 1 d D
H89 H 0.6033 0.1896 0.4469 0.220 Uiso 1 1 calc R
C90 C 0.6812(10) 0.1967(4) 0.4381(7) 0.153(7) Uani 1 1 d D
H90 H 0.6881 0.2042 0.4745 0.183 Uiso 1 1 calc R
C91 C 0.7180(10) 0.1951(5) 0.4017(11) 0.206(11) Uani 1 1 d D
H91 H 0.7523 0.2048 0.4102 0.247 Uiso 1 1 calc R
C92 C 0.7148(9) 0.1820(5) 0.3549(10) 0.150(6) Uani 1 1 d D
H92 H 0.7461 0.1790 0.3317 0.180 Uiso 1 1 calc R
C93 C 0.6847(11) 0.1236(4) 0.2874(10) 0.169(8) Uani 1 1 d D
C94 C 0.7138(10) 0.1157(4) 0.3290(13) 0.28(2) Uani 1 1 d D
H94 H 0.7165 0.1290 0.3603 0.332 Uiso 1 1 calc R
C95 C 0.7394(15) 0.0897(7) 0.328(3) 0.82(15) Uani 1 1 d D
H95 H 0.7616 0.0840 0.3593 0.985 Uiso 1 1 calc R
C96 C 0.736(2) 0.0714(17) 0.2874(19) 0.35(3) Uiso 1 1 d D
H96 H 0.7545 0.0522 0.2903 0.422 Uiso 1 1 calc R
C97 C 0.7089(14) 0.0763(5) 0.2426(18) 0.30(3) Uani 1 1 d D
H97 H 0.7063 0.0632 0.2110 0.363 Uiso 1 1 calc R
C98 C 0.6865(11) 0.1028(4) 0.2499(11) 0.227(14) Uani 1 1 d D
H98 H 0.6651 0.1086 0.2186 0.273 Uiso 1 1 calc R
P3 P 0.5880(2) 0.16398(10) -0.16076(17) 0.1339(17) Uani 1 1 d .
P4 P 0.4191(2) 0.18562(12) -0.15260(19) 0.1381(17) Uani 1 1 d .
C99 C 0.6110(8) 0.1450(3) -0.1097(7) 0.132(6) Uani 1 1 d D
C100 C 0.5775(9) 0.1320(4) -0.0758(7) 0.167(9) Uani 1 1 d D
H100 H 0.5392 0.1343 -0.0830 0.200 Uiso 1 1 calc R
C101 C 0.5909(12) 0.1164(5) -0.0337(10) 0.220(17) Uani 1 1 d D
H101 H 0.5652 0.1070 -0.0092 0.264 Uiso 1 1 calc R
C102 C 0.6431(13) 0.1147(6) -0.0280(11) 0.29(3) Uani 1 1 d D
H102 H 0.6549 0.1038 0.0041 0.352 Uiso 1 1 calc R
C103 C 0.6818(10) 0.1251(6) -0.0579(10) 0.241(19) Uani 1 1 d D
H103 H 0.7200 0.1208 -0.0523 0.289 Uiso 1 1 calc R
C104 C 0.6623(10) 0.1421(4) -0.0968(10) 0.207(13) Uani 1 1 d D
H104 H 0.6882 0.1536 -0.1181 0.248 Uiso 1 1 calc R
C105 C 0.6292(8) 0.1950(5) -0.1617(9) 0.159(8) Uani 1 1 d D
C106 C 0.6520(8) 0.2045(5) -0.2063(11) 0.195(10) Uani 1 1 d D
H106 H 0.6461 0.1918 -0.2380 0.234 Uiso 1 1 calc R
C107 C 0.6810(11) 0.2281(6) -0.2140(16) 0.257(19) Uani 1 1 d D
H107 H 0.6974 0.2348 -0.2477 0.309 Uiso 1 1 calc R
C108 C 0.6835(11) 0.2412(8) -0.1671(14) 0.29(3) Uani 1 1 d D
H108 H 0.7055 0.2595 -0.1682 0.344 Uiso 1 1 calc R
C109 C 0.6643(7) 0.2361(3) -0.1191(12) 0.208(14) Uani 1 1 d D
H109 H 0.6713 0.2490 -0.0879 0.250 Uiso 1 1 calc R
C110 C 0.6338(8) 0.2110(4) -0.1177(12) 0.230(15) Uani 1 1 d D
H110 H 0.6156 0.2049 -0.0846 0.276 Uiso 1 1 calc R
C111 C 0.6054(7) 0.1444(3) -0.2161(7) 0.131(6) Uani 1 1 d D
C112 C 0.5898(9) 0.1513(5) -0.2633(9) 0.217(14) Uani 1 1 d D
H112 H 0.5695 0.1700 -0.2676 0.261 Uiso 1 1 calc R
C113 C 0.5986(10) 0.1352(6) -0.3064(9) 0.205(12) Uani 1 1 d D
H113 H 0.5834 0.1406 -0.3414 0.246 Uiso 1 1 calc R
C114 C 0.6284(16) 0.1116(7) -0.3002(11) 0.29(2) Uani 1 1 d D
H114 H 0.6413 0.1002 -0.3313 0.347 Uiso 1 1 calc R
C115 C 0.6407(14) 0.1036(7) -0.2518(10) 0.257(18) Uani 1 1 d D
H115 H 0.6604 0.0847 -0.2473 0.308 Uiso 1 1 calc R
C116 C 0.6292(10) 0.1186(4) -0.2089(11) 0.196(10) Uani 1 1 d D
H116 H 0.6379 0.1111 -0.1730 0.235 Uiso 1 1 calc R
C117 C 0.3781(8) 0.1546(5) -0.1665(9) 0.171(9) Uani 1 1 d D
C118 C 0.3395(10) 0.1584(5) -0.1998(9) 0.215(12) Uani 1 1 d D
H118 H 0.3362 0.1785 -0.2156 0.258 Uiso 1 1 calc R
C119 C 0.3045(15) 0.1389(6) -0.2148(10) 0.34(3) Uani 1 1 d D
H119 H 0.2749 0.1423 -0.2399 0.402 Uiso 1 1 calc R
C120 C 0.3159(13) 0.1137(7) -0.1902(16) 0.45(4) Uani 1 1 d D
H120 H 0.2927 0.0967 -0.1997 0.541 Uiso 1 1 calc R
C121 C 0.3535(11) 0.1074(4) -0.1549(9) 0.233(15) Uani 1 1 d D
H121 H 0.3570 0.0873 -0.1390 0.280 Uiso 1 1 calc R
C122 C 0.3856(10) 0.1293(4) -0.1421(8) 0.183(10) Uani 1 1 d D
H122 H 0.4141 0.1268 -0.1154 0.220 Uiso 1 1 calc R
C123 C 0.3979(7) 0.1978(5) -0.0912(6) 0.159(8) Uani 1 1 d D
C124 C 0.3958(7) 0.2266(5) -0.0799(8) 0.152(7) Uani 1 1 d D
H124 H 0.4068 0.2411 -0.1075 0.182 Uiso 1 1 calc R
C125 C 0.3799(9) 0.2367(7) -0.0340(8) 0.31(3) Uani 1 1 d D
H125 H 0.3777 0.2583 -0.0263 0.375 Uiso 1 1 calc R
C126 C 0.3669(9) 0.2163(7) 0.0014(8) 0.187(11) Uani 1 1 d D
H126 H 0.3566 0.2222 0.0379 0.224 Uiso 1 1 calc R
C127 C 0.3679(12) 0.1882(7) -0.0123(11) 0.33(4) Uani 1 1 d D
H127 H 0.3539 0.1739 0.0143 0.401 Uiso 1 1 calc R
C128 C 0.3850(11) 0.1767(5) -0.0568(7) 0.203(13) Uani 1 1 d D
H128 H 0.3880 0.1550 -0.0639 0.244 Uiso 1 1 calc R
C129 C 0.4050(8) 0.2129(4) -0.1963(6) 0.132(5) Uani 1 1 d D
C130 C 0.4439(8) 0.2218(4) -0.2279(6) 0.132(6) Uani 1 1 d D
H130 H 0.4800 0.2131 -0.2278 0.158 Uiso 1 1 calc R
C131 C 0.4288(9) 0.2437(4) -0.2597(7) 0.155(8) Uani 1 1 d D
H131 H 0.4560 0.2512 -0.2848 0.186 Uiso 1 1 calc R
C132 C 0.3825(10) 0.2567(5) -0.2622(8) 0.177(9) Uani 1 1 d D
H132 H 0.3766 0.2745 -0.2848 0.213 Uiso 1 1 calc R
C133 C 0.3440(10) 0.2451(4) -0.2331(9) 0.200(11) Uani 1 1 d D
H133 H 0.3063 0.2504 -0.2388 0.240 Uiso 1 1 calc R
C134 C 0.3582(8) 0.2262(4) -0.1966(6) 0.135(6) Uani 1 1 d D
H134 H 0.3328 0.2215 -0.1678 0.162 Uiso 1 1 calc R
S1 S 0.4541(5) 0.09301(15) -0.0340(3) 0.207(3) Uani 1 1 d D
S2 S 0.5760(5) 0.0599(2) 0.1149(4) 0.251(5) Uani 1 1 d D
O1 O 0.3975(9) 0.0879(4) -0.0284(8) 0.228(8) Uani 1 1 d D
O2 O 0.4723(8) 0.0908(3) -0.0865(5) 0.204(7) Uani 1 1 d D
O3 O 0.4686(11) 0.1209(4) -0.0105(6) 0.260(10) Uani 1 1 d D
O4 O 0.5702(8) 0.0906(4) 0.1216(9) 0.245(9) Uani 1 1 d D
O5 O 0.5546(13) 0.0433(4) 0.1577(8) 0.320(19) Uani 1 1 d D
O6 O 0.6267(10) 0.0490(7) 0.1007(16) 0.43(3) Uani 1 1 d D
C201 C 0.4813(8) 0.0632(4) -0.0029(8) 0.164(7) Uani 1 1 d D
C202 C 0.5109(8) 0.0701(5) 0.0384(8) 0.185(9) Uani 1 1 d D
H202 H 0.5128 0.0894 0.0473 0.222 Uiso 1 1 calc R
C203 C 0.5377(9) 0.0515(5) 0.0674(7) 0.202(12) Uani 1 1 d D
C204 C 0.5324(10) 0.0226(6) 0.0536(8) 0.175(8) Uani 1 1 d D
C205 C 0.5045(8) 0.0152(5) 0.0107(9) 0.164(8) Uani 1 1 d D
C206 C 0.4751(11) 0.0341(5) -0.0173(7) 0.207(11) Uani 1 1 d D
C207 C 0.5587(12) -0.0005(9) 0.0720(9) 0.28(2) Uani 1 1 d D
H207 H 0.5830 0.0039 0.0968 0.330 Uiso 1 1 calc R
C208 C 0.4447(11) 0.0302(6) -0.0600(8) 0.208(14) Uani 1 1 d D
H208 H 0.4288 0.0448 -0.0782 0.250 Uiso 1 1 calc R
ND1 N 0.4493(10) 0.1542(4) 0.4504(6) 0.183(8) Uani 1 1 d D
CD11 C 0.4237(9) 0.1779(4) 0.4696(7) 0.182(9) Uani 1 1 d D
H11A H 0.3882 0.1734 0.4737 0.228 Uiso 1 1 calc R
H11B H 0.4272 0.1937 0.4461 0.228 Uiso 1 1 calc R
H11C H 0.4379 0.1832 0.5021 0.228 Uiso 1 1 calc R
CD12 C 0.4258(14) 0.1276(6) 0.4373(14) 0.32(2) Uani 1 1 d D
H12A H 0.3901 0.1285 0.4451 0.397 Uiso 1 1 calc R
H12B H 0.4414 0.1124 0.4565 0.397 Uiso 1 1 calc R
H12C H 0.4302 0.1241 0.4013 0.397 Uiso 1 1 calc R
CD13 C 0.5014(12) 0.1570(7) 0.4417(13) 0.241(15) Uani 1 1 d D
OD1 O 0.5248(11) 0.1377(4) 0.4225(8) 0.312(13) Uani 1 1 d D
ND2 N 0.6653(18) 0.1978(8) 0.040(2) 0.47(5) Uani 1 1 d D
CD21 C 0.6585(19) 0.2273(9) 0.0315(15) 0.58(6) Uani 1 1 d D
H21A H 0.6230 0.2321 0.0347 0.731 Uiso 1 1 calc R
H21B H 0.6701 0.2322 -0.0023 0.731 Uiso 1 1 calc R
H21C H 0.6779 0.2379 0.0563 0.731 Uiso 1 1 calc R
CD22 C 0.7147(18) 0.1854(16) 0.0325(18) 0.92(14) Uani 1 1 d D
H22A H 0.7401 0.2003 0.0327 1.151 Uiso 1 1 calc R
H22B H 0.7156 0.1756 0.0002 1.151 Uiso 1 1 calc R
H22C H 0.7216 0.1720 0.0595 1.151 Uiso 1 1 calc R
CD23 C 0.6233(16) 0.1790(8) 0.0492(12) 0.38(4) Uani 1 1 d D
OD2 O 0.6471(19) 0.1574(10) 0.0754(16) 0.57(5) Uani 1 1 d D
ND3 N 0.3628(13) 0.0166(8) 0.7913(14) 0.196(13) Uiso 0.50 1 d PD
CD31 C 0.328(2) -0.0003(15) 0.758(3) 0.32(4) Uiso 0.50 1 d PD
H31A H 0.2932 0.0047 0.7655 0.403 Uiso 0.50 1 calc PR
H31B H 0.3331 -0.0204 0.7643 0.403 Uiso 0.50 1 calc PR
H31C H 0.3352 0.0038 0.7227 0.403 Uiso 0.50 1 calc PR
CD32 C 0.338(3) 0.0402(18) 0.816(4) 0.47(7) Uiso 0.50 1 d PD
H32A H 0.3032 0.0353 0.8230 0.593 Uiso 0.50 1 calc PR
H32B H 0.3392 0.0567 0.7941 0.593 Uiso 0.50 1 calc PR
H32C H 0.3553 0.0445 0.8476 0.593 Uiso 0.50 1 calc PR
CD33 C 0.4128(13) 0.0175(9) 0.7814(15) 0.169(13) Uiso 0.50 1 d PD
OD3 O 0.4468(18) 0.0142(18) 0.814(3) 0.41(3) Uiso 0.50 1 d PD

loop_
_atom_site_aniso_label
_atom_site_aniso_U_11
_atom_site_aniso_U_22
_atom_site_aniso_U_33
_atom_site_aniso_U_23
_atom_site_aniso_U_13
_atom_site_aniso_U_12
Pt1 0.2287(11) 0.0674(8) 0.0912(9) 0.0000(3) 0.0166(4) -0.0243(4)
Pt2 0.2053(11) 0.0770(8) 0.0812(9) -0.0008(3) -0.0058(4) -0.0169(4)
C1 0.31(3) 0.086(14) 0.054(13) -0.012(8) 0.032(10) -0.047(12)
C2 0.40(3) 0.080(15) 0.092(18) -0.050(12) 0.073(15) -0.055(15)
C3 0.32(3) 0.063(12) 0.082(12) -0.030(11) -0.008(11) -0.022(12)
C4 0.241(19) 0.140(19) 0.041(12) 0.012(12) 0.002(9) -0.041(12)
C5 0.30(2) 0.030(9) 0.107(17) 0.042(8) 0.011(11) -0.025(9)
C6 0.206(19) 0.13(2) 0.15(2) -0.025(16) 0.039(12) -0.035(13)
C7 0.28(2) 0.080(11) 0.058(10) 0.038(10) -0.024(10) -0.047(11)
C8 0.221(18) 0.157(18) 0.077(13) 0.001(13) -0.001(11) -0.042(14)
B1 0.21(3) 0.16(3) 0.068(15) -0.024(14) 0.012(14) -0.01(2)
C9 0.27(2) 0.045(8) 0.052(9) -0.022(7) -0.023(10) -0.008(9)
C10 0.173(16) 0.105(16) 0.16(2) 0.075(17) -0.015(12) -0.018(11)
C11 0.196(14) 0.087(13) 0.059(12) -0.008(9) -0.007(8) 0.001(9)
C12 0.198(15) 0.120(14) 0.051(12) -0.029(10) 0.015(8) 0.012(10)
C13 0.211(14) 0.075(11) 0.046(9) 0.018(8) 0.013(8) -0.019(9)
C14 0.168(12) 0.074(11) 0.068(12) 0.010(8) 0.009(8) -0.016(8)
C15 0.207(15) 0.101(14) 0.068(13) 0.024(10) 0.027(9) -0.009(10)
C16 0.245(18) 0.096(14) 0.044(9) -0.005(9) 0.004(9) -0.036(11)
N1 0.234(14) 0.088(12) 0.076(11) -0.018(8) -0.019(9) -0.027(9)
C17 0.26(2) 0.064(12) 0.100(15) 0.002(11) -0.024(11) -0.022(10)
C18 0.28(2) 0.14(2) 0.043(12) -0.001(11) -0.003(11) -0.021(14)
C19 0.242(19) 0.076(13) 0.079(14) 0.007(10) 0.033(11) -0.019(11)
C20 0.27(2) 0.118(17) 0.073(12) -0.018(12) -0.036(13) -0.041(14)
C21 0.207(19) 0.141(18) 0.080(14) 0.021(13) -0.028(12) -0.037(13)
C22 0.28(3) 0.058(12) 0.136(16) -0.020(13) 0.038(15) -0.029(13)
C23 0.28(3) 0.062(13) 0.120(15) 0.031(12) -0.003(14) 0.011(13)
B2 0.32(5) 0.14(3) 0.14(3) -0.02(2) -0.06(3) -0.05(3)
N2 0.207(14) 0.062(9) 0.147(17) -0.024(11) 0.019(9) -0.026(7)
C24 0.26(2) 0.111(17) 0.043(12) -0.001(8) 0.031(9) -0.032(12)
C25 0.29(2) 0.064(12) 0.080(11) 0.022(11) -0.025(11) -0.041(11)
C26 0.24(2) 0.112(16) 0.079(15) -0.022(13) -0.006(10) -0.034(11)
C27 0.206(19) 0.124(19) 0.11(2) -0.014(13) -0.013(11) -0.021(12)
C28 0.24(2) 0.071(14) 0.096(13) 0.018(12) 0.035(10) -0.053(10)
C29 0.35(3) 0.102(18) 0.061(11) 0.021(10) 0.018(12) -0.052(15)
C30 0.41(3) 0.078(13) 0.058(10) 0.033(10) -0.047(13) -0.083(16)
N3 0.247(19) 0.081(12) 0.083(10) -0.014(8) -0.020(11) -0.017(15)
N4 0.26(2) 0.078(11) 0.086(11) 0.019(8) -0.003(11) -0.031(12)
C31 0.27(3) 0.104(19) 0.112(16) -0.036(13) -0.029(16) 0.00(2)
C32 0.30(4) 0.20(4) 0.106(19) 0.00(2) -0.02(2) 0.05(4)
C33 0.35(4) 0.13(2) 0.049(12) -0.038(12) -0.019(15) 0.09(2)
C34 0.31(3) 0.11(2) 0.048(11) -0.018(9) 0.007(15) 0.06(2)
C35 0.38(5) 0.29(5) 0.077(18) -0.07(3) -0.01(2) -0.10(4)
C36 0.31(3) 0.13(2) 0.13(2) 0.074(16) -0.01(2) -0.04(2)
C38 0.31(4) 0.21(4) 0.16(2) -0.06(2) 0.04(2) -0.16(3)
C39 0.23(3) 0.19(3) 0.078(13) 0.042(13) 0.005(15) -0.02(2)
C40 0.30(3) 0.15(2) 0.111(16) -0.004(14) -0.014(15) -0.033(17)
C41 0.38(5) 0.15(2) 0.22(4) 0.01(2) -0.12(4) 0.08(3)
C42 0.37(5) 0.59(9) 0.082(18) 0.10(3) -0.07(2) -0.17(5)
C43 0.31(3) 0.112(18) 0.24(3) -0.080(19) 0.00(2) -0.027(18)
C44 0.94(14) 0.09(2) 0.36(6) 0.09(3) 0.30(7) 0.21(5)
C46 0.75(13) 0.08(2) 0.92(17) -0.04(4) -0.59(14) -0.06(4)
C48 0.24(2) 0.17(2) 0.065(11) -0.006(11) -0.024(11) -0.036(17)
N5 0.43(4) 0.085(12) 0.087(16) 0.009(10) 0.05(2) -0.085(18)
N6 0.40(4) 0.080(12) 0.15(3) 0.015(12) -0.01(3) -0.088(18)
C49 0.41(6) 0.15(3) 0.22(5) 0.06(2) -0.16(4) 0.00(3)
C50 0.80(12) 0.051(14) 0.36(6) 0.03(2) 0.35(8) -0.05(3)
C52 0.89(14) 0.074(19) 0.10(2) 0.031(15) -0.13(5) -0.15(4)
C53 0.48(6) 0.075(16) 0.17(4) -0.05(2) 0.14(4) -0.11(3)
C54 0.51(6) 0.049(11) 0.031(15) 0.016(8) 0.00(3) -0.045(18)
C55 0.74(10) 0.22(4) 0.06(2) 0.08(2) -0.08(4) -0.07(5)
C56 0.44(5) 0.15(2) 0.11(2) 0.012(17) -0.03(3) -0.05(2)
C57 0.42(5) 0.12(2) 0.11(3) -0.003(16) 0.00(3) -0.12(3)
C58 0.39(5) 0.12(2) 0.24(4) -0.01(2) -0.06(3) -0.03(2)
C59 0.71(7) 0.034(11) 0.16(2) -0.011(12) 0.12(3) -0.06(2)
C60 0.44(5) 0.12(2) 0.22(4) -0.08(2) 0.03(3) -0.06(2)
C61 1.13(17) 0.15(3) 0.36(6) 0.14(4) -0.41(9) -0.19(6)
C62 0.40(5) 0.11(2) 0.25(4) 0.00(2) 0.02(3) -0.01(2)
P1 0.252(6) 0.083(3) 0.087(3) 0.011(2) 0.005(3) -0.024(3)
P2 0.212(5) 0.072(3) 0.133(4) -0.009(3) 0.033(3) -0.018(3)
C63 0.29(3) 0.075(12) 0.109(15) -0.072(11) 0.034(16) 0.005(14)
C64 0.211(19) 0.156(17) 0.080(12) -0.051(12) 0.018(12) 0.008(14)
C65 0.19(2) 0.20(3) 0.15(2) -0.072(19) 0.003(16) -0.032(18)
C66 0.32(4) 0.085(14) 0.16(2) 0.023(14) 0.07(2) 0.033(17)
C67 0.20(2) 0.19(2) 0.17(2) 0.00(2) 0.004(18) -0.008(19)
C68 0.20(2) 0.15(2) 0.134(17) -0.072(15) -0.010(16) -0.012(16)
C69 0.30(3) 0.119(17) 0.14(2) 0.000(16) -0.10(2) -0.002(17)
C70 0.25(2) 0.18(2) 0.089(15) 0.077(15) -0.026(14) -0.028(18)
C71 0.30(4) 0.19(3) 0.22(4) -0.01(3) -0.03(2) 0.09(3)
C72 0.31(4) 0.10(2) 0.42(7) 0.09(3) -0.13(4) -0.01(2)
C73 0.66(8) 0.60(8) 0.037(13) 0.02(3) -0.04(2) -0.51(8)
C74 0.48(5) 0.082(15) 0.095(18) 0.009(13) -0.020(18) -0.030(17)
C75 0.25(2) 0.026(9) 0.19(2) 0.012(12) -0.038(16) -0.007(10)
C76 0.41(4) 0.039(11) 0.17(2) 0.016(14) -0.08(2) -0.042(15)
C77 0.49(7) 0.18(4) 0.23(4) 0.09(4) -0.06(4) 0.09(4)
C78 0.28(3) 0.12(2) 0.54(9) -0.20(4) -0.13(4) 0.00(2)
C79 0.27(3) 0.13(2) 0.41(6) 0.10(3) 0.16(4) -0.01(2)
C80 0.24(2) 0.082(14) 0.129(17) 0.028(12) -0.013(13) 0.011(12)
C81 0.196(19) 0.17(3) 0.148(18) -0.074(17) 0.032(14) -0.020(16)
C82 0.31(3) 0.094(17) 0.29(3) -0.14(2) 0.02(3) 0.028(19)
C83 0.26(2) 0.110(18) 0.21(2) -0.008(16) 0.12(2) -0.053(16)
C84 0.31(3) 0.110(18) 0.22(3) 0.080(17) 0.10(2) -0.001(18)
C85 0.40(4) 0.19(3) 0.21(3) -0.07(2) 0.17(3) -0.17(3)
C86 0.25(2) 0.069(13) 0.23(3) -0.007(15) 0.039(19) -0.020(13)
C87 0.22(2) 0.071(12) 0.147(18) 0.013(10) 0.048(18) 0.012(11)
C88 0.192(16) 0.058(9) 0.104(13) 0.006(8) -0.003(12) -0.017(8)
C89 0.21(2) 0.17(2) 0.17(2) -0.052(18) 0.026(17) -0.010(17)
C90 0.22(2) 0.150(18) 0.089(13) 0.004(11) 0.012(14) -0.004(15)
C91 0.24(3) 0.16(2) 0.22(3) 0.05(2) -0.02(3) -0.077(19)
C92 0.160(18) 0.123(15) 0.17(2) -0.004(14) -0.006(14) -0.003(13)
C93 0.24(2) 0.054(14) 0.21(2) 0.002(14) 0.016(18) -0.010(12)
C94 0.28(4) 0.047(13) 0.50(7) -0.02(2) 0.09(4) 0.002(15)
C95 0.29(6) 0.78(19) 1.4(3) 0.7(2) 0.46(13) 0.31(9)
C97 0.39(5) 0.062(16) 0.45(7) 0.02(2) 0.23(5) -0.018(19)
C98 0.36(4) 0.082(18) 0.24(3) -0.033(18) 0.06(3) -0.10(2)
P3 0.229(5) 0.073(3) 0.100(3) 0.019(2) -0.005(3) -0.011(3)
P4 0.205(5) 0.103(4) 0.106(4) 0.021(3) -0.011(3) -0.018(3)
C99 0.200(19) 0.044(9) 0.154(16) -0.022(10) -0.007(14) -0.011(10)
C100 0.27(3) 0.077(13) 0.151(18) 0.054(13) -0.082(16) -0.020(13)
C101 0.24(3) 0.084(16) 0.34(5) -0.05(2) 0.00(3) -0.019(17)
C102 0.64(10) 0.11(2) 0.13(2) 0.015(16) 0.04(3) -0.06(4)
C103 0.31(4) 0.17(3) 0.25(3) -0.02(2) -0.17(3) 0.07(3)
C104 0.22(2) 0.083(14) 0.32(4) -0.11(2) 0.01(2) -0.012(15)
C105 0.180(17) 0.088(15) 0.21(2) 0.018(16) 0.023(15) 0.030(12)
C106 0.21(2) 0.13(2) 0.24(3) 0.08(2) 0.035(19) -0.018(15)
C107 0.34(5) 0.18(3) 0.26(4) 0.09(3) -0.05(4) -0.01(3)
C108 0.18(2) 0.28(5) 0.40(6) 0.22(5) 0.07(3) 0.03(2)
C109 0.190(18) 0.033(10) 0.40(4) -0.080(16) -0.03(2) 0.008(10)
C110 0.27(3) 0.054(14) 0.37(5) -0.001(19) 0.10(3) 0.033(15)
C111 0.223(17) 0.049(9) 0.121(15) -0.028(9) -0.004(12) 0.037(10)
C112 0.26(3) 0.20(3) 0.19(4) 0.00(2) -0.04(2) 0.07(2)
C113 0.27(3) 0.23(3) 0.111(18) -0.06(2) 0.010(17) -0.02(3)
C114 0.53(7) 0.16(3) 0.18(3) 0.02(2) 0.05(3) 0.15(4)
C115 0.42(5) 0.23(4) 0.120(19) 0.06(2) 0.04(2) 0.11(3)
C116 0.30(3) 0.13(2) 0.15(2) -0.035(16) -0.04(2) 0.042(18)
C117 0.167(18) 0.18(3) 0.17(2) -0.031(18) -0.012(15) -0.035(15)
C118 0.30(3) 0.13(2) 0.21(3) 0.04(2) -0.07(3) 0.00(2)
C119 0.62(8) 0.19(3) 0.20(3) 0.14(2) -0.20(4) -0.24(4)
C120 0.32(5) 0.59(11) 0.44(8) -0.06(7) -0.21(5) -0.23(6)
C121 0.44(5) 0.059(13) 0.20(2) 0.000(13) -0.07(2) -0.075(19)
C122 0.34(3) 0.065(12) 0.143(16) 0.033(12) -0.007(18) -0.031(15)
C123 0.189(16) 0.25(3) 0.033(11) 0.008(14) 0.002(9) -0.016(16)
C124 0.204(18) 0.128(17) 0.123(18) -0.028(13) -0.014(13) 0.004(12)
C125 0.30(4) 0.56(8) 0.071(16) 0.01(3) 0.05(2) 0.19(4)
C126 0.21(2) 0.29(4) 0.062(14) 0.021(17) 0.030(12) -0.01(2)
C127 0.33(5) 0.40(7) 0.27(6) 0.22(5) -0.12(4) -0.19(5)
C128 0.40(4) 0.18(2) 0.027(12) -0.011(12) 0.002(15) -0.05(2)
C129 0.189(17) 0.109(13) 0.097(13) 0.004(10) 0.001(12) -0.016(13)
C130 0.225(18) 0.114(15) 0.056(10) -0.001(9) 0.007(11) 0.020(13)
C131 0.26(2) 0.072(14) 0.137(19) -0.054(14) -0.016(15) 0.001(12)
C132 0.30(3) 0.110(17) 0.120(16) 0.062(13) -0.033(17) -0.003(19)
C133 0.35(3) 0.077(14) 0.17(2) 0.062(15) -0.02(2) 0.009(16)
C134 0.192(18) 0.129(16) 0.084(11) -0.006(11) 0.011(10) -0.003(13)
S1 0.387(12) 0.131(5) 0.103(5) 0.020(4) -0.007(6) 0.029(6)
S2 0.398(14) 0.199(10) 0.157(8) -0.079(7) -0.074(7) 0.049(8)
O1 0.31(2) 0.180(18) 0.190(17) -0.004(13) -0.004(16) 0.039(16)
O2 0.40(2) 0.118(11) 0.090(11) 0.024(7) -0.032(12) 0.005(12)
O3 0.47(3) 0.186(19) 0.121(12) -0.018(12) -0.004(16) -0.04(2)
O4 0.37(3) 0.151(17) 0.21(2) -0.035(15) -0.034(15) 0.046(14)
O5 0.70(6) 0.153(17) 0.109(15) -0.015(12) -0.07(2) 0.11(2)
O6 0.31(3) 0.35(4) 0.62(8) -0.19(5) -0.15(4) 0.15(3)
C201 0.27(2) 0.107(17) 0.113(17) -0.008(13) -0.005(16) 0.021(14)
C202 0.31(3) 0.14(2) 0.104(17) 0.020(16) 0.008(17) 0.036(18)
C203 0.36(4) 0.14(2) 0.107(17) 0.054(17) 0.021(19) 0.08(2)
C204 0.30(3) 0.16(2) 0.071(16) 0.011(14) -0.030(17) 0.026(19)
C205 0.26(2) 0.121(17) 0.108(19) 0.000(15) 0.007(15) 0.021(15)
C206 0.43(4) 0.14(2) 0.053(14) -0.017(13) 0.007(19) 0.04(2)
C207 0.31(4) 0.44(8) 0.068(18) 0.09(3) -0.041(18) -0.03(4)
C208 0.39(4) 0.16(2) 0.077(17) -0.011(15) -0.040(18) 0.11(2)
ND1 0.33(3) 0.123(15) 0.096(11) -0.002(10) -0.036(15) -0.037(18)
CD11 0.34(3) 0.104(15) 0.099(13) 0.014(11) -0.002(13) 0.014(15)
CD12 0.46(6) 0.23(4) 0.26(4) 0.08(3) 0.02(3) -0.13(4)
CD13 0.37(5) 0.17(3) 0.18(3) -0.07(2) 0.01(3) 0.04(3)
OD1 0.58(4) 0.119(13) 0.23(2) -0.080(14) -0.01(2) -0.043(19)
ND2 0.79(11) 0.18(3) 0.43(7) 0.08(4) 0.17(7) 0.21(5)
CD21 0.43(7) 1.01(18) 0.31(6) -0.40(9) -0.02(5) -0.11(9)
CD22 0.55(10) 1.8(3) 0.37(7) -0.59(14) -0.13(7) 0.66(18)
CD23 0.69(10) 0.29(5) 0.15(3) -0.10(3) -0.09(4) 0.29(7)
OD2 0.54(7) 0.85(12) 0.31(4) 0.01(6) 0.01(4) 0.34(8)

loop_
_atom_type_symbol
_atom_type_description
_atom_type_scat_dispersion_real
_atom_type_scat_dispersion_imag
_atom_type_scat_source
C C 0.0181 0.0000 'International Tables Vol C Tables 4.2.6.8 and 6.1.1.4'
H H 0.0000 0.0000 'International Tables Vol C Tables 4.2.6.8 and 6.1.1.4'
B B 0.0090 0.0000 'International Tables Vol C Tables 4.2.6.8 and 6.1.1.4'
N N 0.0311 0.0000 'International Tables Vol C Tables 4.2.6.8 and 6.1.1.4'
O O 0.0492 0.0000 'International Tables Vol C Tables 4.2.6.8 and 6.1.1.4'
P P 0.2955 0.0000 'International Tables Vol C Tables 4.2.6.8 and 6.1.1.4'
S S 0.3331 0.0000 'International Tables Vol C Tables 4.2.6.8 and 6.1.1.4'
Pt Pt -4.5932 0.0000 'International Tables Vol C Tables 4.2.6.8 and 6.1.1.4'

loop_
_geom_angle_atom_site_label_1
_geom_angle_atom_site_label_2
_geom_angle_atom_site_label_3
_geom_angle
_geom_angle_site_symmetry_1
_geom_angle_site_symmetry_3
C1 Pt1 N2 178.3(6) . .
C1 Pt1 P1 88.0(6) . .
N2 Pt1 P1 91.9(4) . .
C1 Pt1 P2 89.9(6) . .
N2 Pt1 P2 90.2(4) . .
P1 Pt1 P2 177.87(17) . .
C14 Pt2 N1 175.7(5) . .
C14 Pt2 P4 87.0(5) . .
N1 Pt2 P4 90.7(4) . .
C14 Pt2 P3 89.9(5) . .
N1 Pt2 P3 92.6(4) . .
P4 Pt2 P3 175.65(16) . .
C2 C1 C6 115.0(16) . .
C2 C1 Pt1 118.0(12) . .
C6 C1 Pt1 126.9(11) . .
C3 C2 C1 123.9(15) . .
C2 C3 C4 117.9(16) . .
C7 C4 C5 123.5(15) . .
C7 C4 C3 115.7(15) . .
C5 C4 C3 120.8(17) . .
C4 C5 C6 119.6(17) . .
C5 C6 C1 122.5(18) . .
C8 C7 C4 168.7(18) . .
C7 C8 B1 165.1(18) . .
N3 B1 N4 112(2) . .
N3 B1 C9 108.3(17) . .
N4 B1 C9 114.9(16) . .
N3 B1 C8 111.7(15) . .
N4 B1 C8 108.2(16) . .
C9 B1 C8 101.0(17) . .
C10 C9 B1 175.1(18) . .
C9 C10 C11 170.9(17) . .
C16 C11 C12 118.9(14) . .
C16 C11 C10 119.7(13) . .
C12 C11 C10 121.4(13) . .
C13 C12 C11 119.7(15) . .
C12 C13 C14 125.5(13) . .
C13 C14 C15 111.4(12) . .
C13 C14 Pt2 124.1(10) . .
C15 C14 Pt2 124.4(10) . .
C16 C15 C14 126.6(14) . .
C15 C16 C11 117.8(13) . .
C21 N1 C17 124.5(14) . .
C21 N1 Pt2 118.8(12) . .
C17 N1 Pt2 116.6(11) . .
N1 C17 C18 119.2(16) . .
C17 C18 C19 120.2(18) . .
C20 C19 C18 116.2(16) . .
C20 C19 C22 125.9(16) . .
C18 C19 C22 117.8(16) . .
C19 C20 C21 121.3(16) . .
N1 C21 C20 118.4(16) . .
C23 C22 C19 176(2) . .
C22 C23 B2 175(2) . .
N5 B2 C30 114(3) . 5_655
N5 B2 N6 100(4) . .
C30 B2 N6 115(2) 5_655 .
N5 B2 C23 109(2) . .
C30 B2 C23 109(2) 5_655 .
N6 B2 C23 109(2) . .
C28 N2 C24 121.9(14) . .
C28 N2 Pt1 114.6(12) . .
C24 N2 Pt1 123.5(11) . .
N2 C24 C25 119.2(14) . .
C26 C25 C24 121.5(16) . .
C25 C26 C27 116.1(17) . .
C25 C26 C29 120.0(17) . .
C27 C26 C29 123.8(15) . .
C28 C27 C26 123.3(18) . .
N2 C28 C27 117.7(16) . .
C30 C29 C26 176(3) . .
C29 C30 B2 174(2) . 5_655
C31 N3 C34 105(2) . .
C31 N3 B1 128(2) . .
C34 N3 B1 126(3) . .
C39 N4 C36 112(2) . .
C39 N4 B1 127(2) . .
C36 N4 B1 119(3) . .
N3 C31 C32 109(3) . .
N3 C31 C40 125(3) . .
C32 C31 C40 126(4) . .
C33 C32 C31 108(3) . .
C33 C32 C41 117(3) . .
C31 C32 C41 135(4) . .
C34 C33 C32 105(2) . .
C34 C33 C43 122(3) . .
C32 C33 C43 132(4) . .
C33 C34 N3 112(2) . .
C33 C34 C35 125(3) . .
N3 C34 C35 123(3) . .
C44 C35 C34 140(4) . .
C44 C35 C36 112(3) . .
C34 C35 C36 107(3) . .
C37 C36 N4 105(3) . .
C37 C36 C35 124(3) . .
N4 C36 C35 131(3) . .
C36 C37 C38 108(3) . .
C36 C37 C45 141(4) . .
C38 C37 C45 111(3) . .
C46 C38 C39 140(5) . .
C46 C38 C37 114(4) . .
C39 C38 C37 107(2) . .
N4 C39 C38 108(2) . .
N4 C39 C48 128(2) . .
C38 C39 C48 124(3) . .
C42 C41 C32 119(3) . .
C38 C46 C47 144(10) . .
C49 N5 B2 129(3) . .
C49 N5 C52 96(3) . .
B2 N5 C52 135(4) . .
C54 N6 C57 116(3) . .
C54 N6 B2 129(4) . .
C57 N6 B2 114(3) . .
N5 C49 C50 113(4) . .
N5 C49 C58 119(3) . .
C50 C49 C58 128(4) . .
C49 C50 C51 112(4) . .
C52 C51 C50 95(5) . .
C52 C51 C59 105(4) . .
C50 C51 C59 136(7) . .
C51 C52 C53 132(4) . .
C51 C52 N5 116(3) . .
C53 C52 N5 109(4) . .
C54 C53 C52 126(3) . .
C54 C53 C60 106(3) . .
C52 C53 C60 127(3) . .
N6 C54 C55 104(3) . .
N6 C54 C53 120(3) . .
C55 C54 C53 136(2) . .
C56 C55 C54 109(2) . .
C56 C55 C61 105(4) . .
C54 C55 C61 144(4) . .
C55 C56 C57 111(3) . .
C56 C57 N6 99(3) . .
C56 C57 C62 126(5) . .
N6 C57 C62 134(4) . .
C63 P1 C69 105.6(11) . .
C63 P1 C75 98.1(10) . .
C69 P1 C75 107.4(10) . .
C63 P1 Pt1 118.8(8) . .
C69 P1 Pt1 111.5(8) . .
C75 P1 Pt1 114.1(7) . .
C93 P2 C81 104.8(11) . .
C93 P2 C87 105.1(11) . .
C81 P2 C87 106.4(9) . .
C93 P2 Pt1 108.7(9) . .
C81 P2 Pt1 120.0(8) . .
C87 P2 Pt1 110.8(8) . .
C68 C63 C64 116.4(16) . .
C68 C63 P1 123.2(14) . .
C64 C63 P1 120.3(19) . .
C65 C64 C63 129.5(19) . .
C66 C65 C64 111.6(19) . .
C65 C66 C67 122(2) . .
C66 C67 C68 124(2) . .
C63 C68 C67 115.8(18) . .
C70 C69 C74 121(2) . .
C70 C69 P1 120.2(17) . .
C74 C69 P1 118.7(16) . .
C69 C70 C71 125(2) . .
C72 C71 C70 115(3) . .
C71 C72 C73 120(3) . .
C72 C73 C74 127(3) . .
C69 C74 C73 113(2) . .
C80 C75 C76 122.0(17) . .
C80 C75 P1 118.1(14) . .
C76 C75 P1 119.8(16) . .
C75 C76 C77 134(2) . .
C76 C77 C78 99(3) . .
C77 C78 C79 133(3) . .
C78 C79 C80 118(2) . .
C75 C80 C79 113(2) . .
C86 C81 C82 110(2) . .
C86 C81 P2 122.3(15) . .
C82 C81 P2 127.4(19) . .
C83 C82 C81 124(2) . .
C84 C83 C82 121(2) . .
C83 C84 C85 118(2) . .
C84 C85 C86 118(3) . .
C85 C86 C81 128(2) . .
C92 C87 C88 121.2(19) . .
C92 C87 P2 119.5(17) . .
C88 C87 P2 119.2(18) . .
C87 C88 C89 119.6(18) . .
C90 C89 C88 121(2) . .
C91 C90 C89 115(2) . .
C90 C91 C92 127(2) . .
C87 C92 C91 115(2) . .
C94 C93 C98 111(3) . .
C94 C93 P2 123.1(17) . .
C98 C93 P2 126(2) . .
C93 C94 C95 120(4) . .
C96 C95 C94 121(7) . .
C95 C96 C97 127(8) . .
C96 C97 C98 104(5) . .
C93 C98 C97 138(3) . .
C99 P3 C111 106.2(8) . .
C99 P3 C105 102.4(9) . .
C111 P3 C105 104.4(10) . .
C99 P3 Pt2 113.8(8) . .
C111 P3 Pt2 112.8(7) . .
C105 P3 Pt2 116.0(6) . .
C129 P4 C123 106.9(9) . .
C129 P4 C117 108.7(9) . .
C123 P4 C117 104.2(10) . .
C129 P4 Pt2 111.3(7) . .
C123 P4 Pt2 114.9(6) . .
C117 P4 Pt2 110.6(8) . .
C100 C99 C104 114(2) . .
C100 C99 P3 120.1(16) . .
C104 C99 P3 125.4(18) . .
C101 C100 C99 126(2) . .
C100 C101 C102 112(3) . .
C103 C102 C101 131(3) . .
C102 C103 C104 110(2) . .
C103 C104 C99 126(2) . .
C110 C105 C106 120(2) . .
C110 C105 P3 118.4(16) . .
C106 C105 P3 122(2) . .
C107 C106 C105 129(3) . .
C106 C107 C108 105(4) . .
C107 C108 C109 136(4) . .
C108 C109 C110 112(2) . .
C105 C110 C109 118(2) . .
C112 C111 C116 118.5(19) . .
C112 C111 P3 123.4(15) . .
C116 C111 P3 117.3(17) . .
C111 C112 C113 125(2) . .
C114 C113 C112 116(3) . .
C113 C114 C115 118(3) . .
C116 C115 C114 125(3) . .
C115 C116 C111 116(2) . .
C118 C117 C122 122(2) . .
C118 C117 P4 117.6(18) . .
C122 C117 P4 120.5(16) . .
C117 C118 C119 127(3) . .
C118 C119 C120 107(3) . .
C119 C120 C121 130(3) . .
C122 C121 C120 116(2) . .
C117 C122 C121 117(2) . .
C128 C123 C124 123.3(17) . .
C128 C123 P4 115.8(17) . .
C124 C123 P4 120.8(14) . .
C125 C124 C123 123(2) . .
C124 C125 C126 116(2) . .
C127 C126 C125 119(2) . .
C128 C127 C126 128(3) . .
C127 C128 C123 111(2) . .
C134 C129 C130 121.5(17) . .
C134 C129 P4 121.4(14) . .
C130 C129 P4 117.0(16) . .
C131 C130 C129 111.9(18) . .
C132 C131 C130 128(2) . .
C131 C132 C133 116.9(19) . .
C134 C133 C132 116(2) . .
C133 C134 C129 123.1(19) . .
O2 S1 O3 111.5(11) . .
O2 S1 O1 113.6(12) . .
O3 S1 O1 110.6(14) . .
O2 S1 C201 104.3(10) . .
O3 S1 C201 113.3(13) . .
O1 S1 C201 103.2(11) . .
O4 S2 O6 117.8(19) . .
O4 S2 O5 113.0(13) . .
O6 S2 O5 110.6(19) . .
O4 S2 C203 105.3(14) . .
O6 S2 C203 106.1(16) . .
O5 S2 C203 102.4(15) . .
C202 C201 C206 120(2) . .
C202 C201 S1 114.1(16) . .
C206 C201 S1 125.9(19) . .
C203 C202 C201 126(2) . .
C202 C203 C204 115(2) . .
C202 C203 S2 126(2) . .
C204 C203 S2 119.0(16) . .
C207 C204 C205 111(2) . .
C207 C204 C203 128(3) . .
C205 C204 C203 120(2) . .
C204 C205 C206 124(2) . .
C204 C205 C205 127(3) . 5_655
C206 C205 C205 108(3) . 5_655
C205 C206 C208 132(2) . .
C205 C206 C201 113.9(19) . .
C208 C206 C201 114(2) . .
C204 C207 C208 131(3) . 5_655
C206 C208 C207 110(2) . 5_655
CD11 ND1 CD13 117.4(19) . .
CD11 ND1 CD12 125(2) . .
CD13 ND1 CD12 118(2) . .
OD1 CD13 ND1 120(3) . .
CD21 ND2 CD23 122(3) . .
CD21 ND2 CD22 119(3) . .
CD23 ND2 CD22 118(3) . .
OD2 CD23 ND2 101(3) . .
CD33 ND3 CD32 120(3) . .
CD33 ND3 CD31 120(3) . .
CD32 ND3 CD31 113(3) . .
OD3 CD33 ND3 125(4) . .

loop_
_geom_bond_atom_site_label_1
_geom_bond_atom_site_label_2
_geom_bond_distance
_geom_bond_site_symmetry_2
Pt1 C1 2.023(17) .
Pt1 N2 2.154(14) .
Pt1 P1 2.317(7) .
Pt1 P2 2.327(7) .
Pt2 C14 1.985(14) .
Pt2 N1 2.190(13) .
Pt2 P4 2.319(7) .
Pt2 P3 2.323(7) .
C1 C2 1.414(16) .
C1 C6 1.424(17) .
C2 C3 1.398(16) .
C3 C4 1.406(16) .
C4 C7 1.38(3) .
C4 C5 1.386(16) .
C5 C6 1.397(17) .
C7 C8 1.27(3) .
C8 B1 1.70(3) .
B1 N3 1.469(18) .
B1 N4 1.472(18) .
B1 C9 1.53(3) .
C9 C10 1.22(3) .
C10 C11 1.53(3) .
C11 C16 1.384(15) .
C11 C12 1.389(15) .
C12 C13 1.371(14) .
C13 C14 1.382(14) .
C14 C15 1.405(15) .
C15 C16 1.379(15) .
N1 C21 1.300(15) .
N1 C17 1.314(15) .
C17 C18 1.387(17) .
C18 C19 1.407(16) .
C19 C20 1.381(16) .
C19 C22 1.50(3) .
C20 C21 1.398(16) .
C22 C23 1.10(2) .
C23 B2 1.67(4) .
B2 N5 1.472(14) .
B2 C30 1.48(4) 5_655
B2 N6 1.61(4) .
N2 C28 1.333(15) .
N2 C24 1.350(15) .
C24 C25 1.407(16) .
C25 C26 1.343(16) .
C26 C27 1.391(16) .
C26 C29 1.48(3) .
C27 C28 1.385(17) .
C29 C30 1.23(3) .
C30 B2 1.48(4) 5_655
N3 C31 1.36(3) .
N3 C34 1.41(3) .
N4 C39 1.29(3) .
N4 C36 1.39(3) .
C31 C32 1.431(19) .
C31 C40 1.47(3) .
C32 C33 1.389(19) .
C32 C41 1.46(5) .
C33 C34 1.381(19) .
C33 C43 1.56(4) .
C34 C35 1.491(19) .
C35 C44 1.45(4) .
C35 C36 1.49(2) .
C36 C37 1.39(2) .
C37 C38 1.40(2) .
C37 C45 1.54(2) .
C38 C46 1.03(9) .
C38 C39 1.397(18) .
C39 C48 1.47(3) .
C41 C42 1.36(5) .
C46 C47 1.15(8) .
N5 C49 1.35(4) .
N5 C52 1.52(4) .
N6 C54 1.32(4) .
N6 C57 1.45(4) .
C49 C50 1.40(2) .
C49 C58 1.50(5) .
C50 C51 1.40(2) .
C51 C52 1.40(2) .
C51 C59 1.53(2) .
C52 C53 1.40(2) .
C53 C54 1.400(19) .
C53 C60 1.53(2) .
C54 C55 1.394(19) .
C55 C56 1.39(2) .
C55 C61 1.56(2) .
C56 C57 1.415(19) .
C57 C62 1.47(5) .
P1 C63 1.75(2) .
P1 C69 1.81(2) .
P1 C75 1.915(17) .
P2 C93 1.73(2) .
P2 C81 1.73(2) .
P2 C87 1.80(2) .
C63 C68 1.395(17) .
C63 C64 1.424(17) .
C64 C65 1.388(17) .
C65 C66 1.377(18) .
C66 C67 1.403(18) .
C67 C68 1.414(18) .
C69 C70 1.405(18) .
C69 C74 1.414(18) .
C70 C71 1.421(19) .
C71 C72 1.39(2) .
C72 C73 1.40(2) .
C73 C74 1.421(18) .
C75 C80 1.32(3) .
C75 C76 1.399(17) .
C76 C77 1.41(2) .
C77 C78 1.41(2) .
C78 C79 1.42(2) .
C79 C80 1.424(17) .
C81 C86 1.406(18) .
C81 C82 1.424(17) .
C82 C83 1.416(18) .
C83 C84 1.376(18) .
C84 C85 1.392(19) .
C85 C86 1.400(17) .
C87 C92 1.391(17) .
C87 C88 1.405(16) .
C88 C89 1.417(17) .
C89 C90 1.401(17) .
C90 C91 1.385(18) .
C91 C92 1.398(18) .
C93 C94 1.41(2) .
C93 C98 1.409(18) .
C94 C95 1.41(2) .
C95 C96 1.40(2) .
C96 C97 1.41(2) .
C97 C98 1.409(19) .
P3 C99 1.75(2) .
P3 C111 1.806(17) .
P3 C105 1.84(3) .
P4 C129 1.785(19) .
P4 C123 1.827(19) .
P4 C117 1.88(2) .
C99 C100 1.416(17) .
C99 C104 1.421(17) .
C100 C101 1.391(19) .
C101 C102 1.40(2) .
C102 C103 1.40(2) .
C103 C104 1.416(18) .
C105 C110 1.402(19) .
C105 C106 1.409(18) .
C106 C107 1.382(19) .
C107 C108 1.40(2) .
C108 C109 1.400(19) .
C109 C110 1.447(18) .
C111 C112 1.365(18) .
C111 C116 1.394(17) .
C112 C113 1.402(18) .
C113 C114 1.384(19) .
C114 C115 1.387(19) .
C115 C116 1.382(19) .
C117 C118 1.373(18) .
C117 C122 1.381(18) .
C118 C119 1.378(19) .
C119 C120 1.40(2) .
C120 C121 1.409(18) .
C121 C122 1.394(18) .
C123 C128 1.401(18) .
C123 C124 1.406(17) .
C124 C125 1.381(18) .
C125 C126 1.398(19) .
C126 C127 1.389(19) .
C127 C128 1.385(19) .
C129 C134 1.401(16) .
C129 C130 1.405(16) .
C130 C131 1.402(17) .
C131 C132 1.385(17) .
C132 C133 1.404(18) .
C133 C134 1.376(17) .
S1 O2 1.487(15) .
S1 O3 1.517(18) .
S1 O1 1.54(2) .
S1 C201 1.80(2) .
S2 O4 1.478(19) .
S2 O6 1.50(2) .
S2 O5 1.50(2) .
S2 C203 1.68(2) .
C201 C202 1.394(18) .
C201 C206 1.45(3) .
C202 C203 1.377(17) .
C203 C204 1.431(17) .
C204 C207 1.39(2) .
C204 C205 1.409(18) .
C205 C206 1.410(18) .
C205 C205 1.57(4) 5_655
C206 C208 1.410(18) .
C207 C208 1.45(4) 5_655
C208 C207 1.45(4) 5_655
ND1 CD11 1.42(2) .
ND1 CD13 1.42(2) .
ND1 CD12 1.46(2) .
CD13 OD1 1.22(2) .
ND2 CD21 1.43(3) .
ND2 CD23 1.46(3) .
ND2 CD22 1.46(3) .
CD23 OD2 1.40(3) .
ND3 CD33 1.36(3) .
ND3 CD32 1.46(3) .
ND3 CD31 1.52(3) .
CD33 OD3 1.26(3) .
